data_7160006
loop_
_publ_author_name
'Subramaniam, Subhashini V.'
'Singh, Badal'
'Pradeep, Natarajan'
'Peruncheralathan, Saravanan'

_publ_section_title
;
 PIFA-mediated intramolecular <i>N</i>-arylation of 2-aminoquinoxalines to
 afford indolo[2,3-<i>b</i>]quinoxaline derivatives.
;
_journal_issue 28
_journal_name_full 'Organic &amp; biomolecular chemistry'
_journal_page_first 5803
_journal_page_last 5808
_journal_paper_doi 10.1039/d4ob00812j
_journal_volume 22
_journal_year 2024
_chemical_formula_moiety 'C25 H15 F6 N3 O5 S'
_chemical_formula_sum 'C25 H15 F6 N3 O5 S'
_chemical_formula_weight 583.471
_space_group_crystal_system triclinic
_space_group_IT_number 2
_space_group_name_Hall '-P 1'
_space_group_name_H-M_alt 'P -1'
_symmetry_Int_Tables_number 2
_atom_sites_solution_primary dual
_audit_block_doi 10.5517/ccdc.csd.cc2k2fjm
_audit_creation_date 2024-04-24
_audit_creation_method
;
Olex2 1.5
(compiled 2024.02.16 svn.r378c4104 for OlexSys, GUI svn.r6928)
;
_audit_update_record
;
2024-05-16 deposited with the CCDC.	2024-06-25 downloaded from the CCDC.
;
_cell_angle_alpha 106.334(3)
_cell_angle_beta 92.084(3)
_cell_angle_gamma 95.137(2)
_cell_formula_units_Z 2
_cell_length_a 7.2215(2)
_cell_length_b 10.8817(3)
_cell_length_c 16.0374(6)
_cell_measurement_reflns_used 11366
_cell_measurement_temperature 298.0(7)
_cell_measurement_theta_max 77.6110
_cell_measurement_theta_min 4.1910
_cell_volume 1202.03(7)
_computing_cell_refinement 'CrysAlisPro 1.171.42.89a (Rigaku OD, 2023)'
_computing_data_collection 'CrysAlisPro 1.171.42.89a (Rigaku OD, 2023)'
_computing_data_reduction 'CrysAlisPro 1.171.42.89a (Rigaku OD, 2023)'
_computing_molecular_graphics 'Olex2 1.5 (Dolomanov et al., 2009)'
_computing_publication_material 'Olex2 1.5 (Dolomanov et al., 2009)'
_computing_structure_refinement 'olex2.refine 1.5 (Bourhis et al., 2015)'
_computing_structure_solution 'SHELXT 2014/5 (Sheldrick, 2014)'
_diffrn_ambient_environment air
_diffrn_ambient_temperature 298.0(7)
_diffrn_detector 'Hybrid Pixel Array Detector'
_diffrn_detector_area_resol_mean 5.8140
_diffrn_detector_type 'Pilatus 200K'
_diffrn_measured_fraction_theta_full 0.9984
_diffrn_measured_fraction_theta_max 0.9641
_diffrn_measurement_details
;
List of Runs (angles in degrees, time in seconds):

  # Type    Start    End  Width  t~exp~   \w     \q     \k     \f   Frames
#--------------------------------------------------------------------------
  1  \w    -74.00  15.00   0.50    2.40    --  -38.50 101.00 -13.00  178
  2  \w      7.00  86.00   0.50    2.40    --   49.56-101.00-117.00  158
  3  \w    104.00 175.00   0.50    9.52    --  107.46 101.00 -13.00  142
  4  \w     40.00 107.00   0.50    9.52    --  107.46-101.00-117.00  134
  5  \w   -101.00 -26.00   0.50    2.40    --  -38.50 -59.00 163.80  150
  6  \w   -101.00 -27.00   0.50    2.40    --  -38.50 -58.00-163.32  148
  7  \w    -44.00  31.00   0.50    2.40    --  -38.50  19.00 150.00  150
  8  \w    -86.00  -6.00   0.50    2.40    --  -38.50 125.00  60.00  160
  9  \w   -101.00 -27.00   0.50    2.40    --  -38.50 -57.00-120.00  148
 10  \w    -13.00  61.00   0.50    2.40    --   49.56 -57.00 -90.00  148
 11  \w     38.00 113.00   0.50    2.40    --   49.56  57.00   0.00  150
 12  \w     39.00 107.00   0.50    9.52    --  107.46 -94.00-180.00  136
 13  \w     45.00 113.00   0.50    9.52    --  107.46-125.00  30.00  136
 14  \w    103.00 172.00   0.50    9.52    --  107.46  77.00-120.00  138
 15  \w     99.00 176.00   0.50    9.52    --  107.46  15.00 150.00  154
 16  \w     43.00 131.00   0.50    9.52    --  107.46 -77.00-120.00  176
 17  \w     39.00 116.00   0.50    9.52    --  107.46 -15.00-120.00  154
 18  \w     95.00 170.00   0.50    9.52    --  107.46  60.00  36.09  150
 19  \w     45.00 113.00   0.50    9.52    --  107.46-125.00  60.00  136
 20  \w     43.00 112.00   0.50    9.52    --  107.46 -45.00  90.00  138
 21  \w     43.00 112.00   0.50    9.52    --  107.46 -45.00  30.00  138
 22  \w     43.00 112.00   0.50    9.52    --  107.46 -45.00 150.00  138
 23  \w    103.00 172.00   0.50    9.52    --  107.46  77.00-180.00  138
 24  \w     39.00 107.00   0.50    9.52    --  107.46 -94.00  60.00  136
 25  \w     39.00 107.00   0.50    9.52    --  107.46 -94.00 120.00  136
 26  \w     39.00 107.00   0.50    9.52    --  107.46 -94.00 -30.00  136
 27  \w    103.00 172.00   0.50    9.52    --  107.46  77.00 -30.00  138
 28  \w     45.00 121.00   0.50    9.52    --  107.46 -61.00-120.00  152
 29  \w     43.00 112.00   0.50    9.52    --  107.46 -45.00 -60.00  138
 30  \w     45.00 121.00   0.50    9.52    --  107.46 -61.00  30.00  152
 31  \w     39.00 107.00   0.50    9.52    --  107.46 -94.00 150.00  136
 32  \w     99.00 176.00   0.50    9.52    --  107.46  15.00  90.00  154
 33  \w     38.00 113.00   0.50    2.40    --   49.56  57.00  60.00  150
;
_diffrn_measurement_device 'four-circle diffractometer'
_diffrn_measurement_device_type 'SuperNova, Dual, Cu at home/near, Pilatus 200K'
_diffrn_measurement_method '\w scans'
_diffrn_orient_matrix_type 'CrysAlisPro convention (1999,Acta A55,543-557)'
_diffrn_orient_matrix_UB_11 -0.0191005000
_diffrn_orient_matrix_UB_12 -0.1103875000
_diffrn_orient_matrix_UB_13 0.0427786000
_diffrn_orient_matrix_UB_21 -0.0936897000
_diffrn_orient_matrix_UB_22 -0.0913824000
_diffrn_orient_matrix_UB_23 -0.0855414000
_diffrn_orient_matrix_UB_31 0.1921622000
_diffrn_orient_matrix_UB_32 -0.0382920000
_diffrn_orient_matrix_UB_33 -0.0302401000
_diffrn_radiation_monochromator mirror
_diffrn_radiation_probe x-ray
_diffrn_radiation_type 'Cu K\a'
_diffrn_radiation_wavelength 1.54184
_diffrn_reflns_av_R_equivalents 0.0397
_diffrn_reflns_av_unetI/netI 0.0277
_diffrn_reflns_Laue_measured_fraction_full 0.9984
_diffrn_reflns_Laue_measured_fraction_max 0.9641
_diffrn_reflns_limit_h_max 9
_diffrn_reflns_limit_h_min -7
_diffrn_reflns_limit_k_max 13
_diffrn_reflns_limit_k_min -13
_diffrn_reflns_limit_l_max 20
_diffrn_reflns_limit_l_min -20
_diffrn_reflns_number 17841
_diffrn_reflns_point_group_measured_fraction_full 0.9984
_diffrn_reflns_point_group_measured_fraction_max 0.9641
_diffrn_reflns_theta_full 67.6840
_diffrn_reflns_theta_max 79.47
_diffrn_reflns_theta_min 4.26
_diffrn_source 'micro-focus sealed X-ray tube'
_diffrn_source_type 'SuperNova (Cu) X-ray Source'
_exptl_absorpt_coefficient_mu 2.039
_exptl_absorpt_correction_T_max 1.00000
_exptl_absorpt_correction_T_min 0.74415
_exptl_absorpt_correction_type multi-scan
_exptl_absorpt_process_details
;
CrysAlisPro 1.171.42.89a (Rigaku Oxford Diffraction, 2023)
Empirical absorption correction using spherical harmonics,
implemented in SCALE3 ABSPACK scaling algorithm.
;
_exptl_crystal_colour 'clear dark white'
_exptl_crystal_colour_lustre clear
_exptl_crystal_colour_modifier dark
_exptl_crystal_colour_primary white
_exptl_crystal_density_diffrn 1.612
_exptl_crystal_description needle
_exptl_crystal_F_000 595.276
_exptl_crystal_recrystallization_method 'slow diffusion method'
_exptl_crystal_size_max 0.23
_exptl_crystal_size_mid 0.19
_exptl_crystal_size_min 0.09
_refine_diff_density_max 0.9574
_refine_diff_density_min -1.1371
_refine_diff_density_rms 0.4443
_refine_ls_d_res_high 0.7841
_refine_ls_d_res_low 10.3858
_refine_ls_goodness_of_fit_ref 1.0094
_refine_ls_hydrogen_treatment constr
_refine_ls_matrix_type full
_refine_ls_number_constraints 28
_refine_ls_number_parameters 362
_refine_ls_number_reflns 5026
_refine_ls_number_restraints 0
_refine_ls_restrained_S_all 1.0094
_refine_ls_R_factor_all 0.0667
_refine_ls_R_factor_gt 0.0610
_refine_ls_shift/su_max -0.0004
_refine_ls_shift/su_mean 0.0001
_refine_ls_structure_factor_coef Fsqd
_refine_ls_weighting_details 'w=1/[\s^2^(Fo^2^)+(0.1240P)^2^+0.4801P] where P=(Fo^2^+2Fc^2^)/3'
_refine_ls_weighting_scheme calc
_refine_ls_wR_factor_gt 0.1671
_refine_ls_wR_factor_ref 0.1848
_reflns_Friedel_coverage 0.0
_reflns_limit_h_max 9
_reflns_limit_h_min -9
_reflns_limit_k_max 13
_reflns_limit_k_min -13
_reflns_limit_l_max 20
_reflns_limit_l_min 0
_reflns_number_gt 4417
_reflns_number_total 5026
_reflns_threshold_expression I>=2u(I)
_cod_data_source_file d4ob00812j2.cif
_cod_data_source_block SP_VS_968_auto
_cod_depositor_comments 'Adding full bibliography for 7160006--7160007.cif.'
_cod_database_code 7160006
_chemical_oxdiff_formula 'C H N O S F'
_olex2_refinement_description
;
1. Fixed Uiso
 At 1.2 times of:
  All C(H) groups
 At 1.5 times of:
  All C(H,H,H) groups
2.a Ternary CH refined with riding coordinates:
 C15(H15), C16(H16)
2.b Aromatic/amide H refined with riding coordinates:
 C5(H5), C10(H10), C13(H13), C11(H11), C2(H2), C24(H24), C12(H12), C23(H23),
 C21(H21), C20(H20)
2.c Idealised Me refined as rotating group:
 C25(H25a,H25b,H25c)
;
_olex2_submission_special_instructions 'No special instructions were received'
_oxdiff_exptl_absorpt_empirical_details
;
Empirical correction (ABSPACK) includes:
- Absorption correction using spherical harmonics
- Frame scaling
;
_oxdiff_exptl_absorpt_empirical_full_max 3.828
_oxdiff_exptl_absorpt_empirical_full_min 0.345

loop_
_space_group_symop_id
_space_group_symop_operation_xyz
1 x,y,z
2 -x,-y,-z

loop_
_atom_site_label
_atom_site_type_symbol
_atom_site_fract_x
_atom_site_fract_y
_atom_site_fract_z
_atom_site_U_iso_or_equiv
_atom_site_adp_type
_atom_site_occupancy
_atom_site_refinement_flags_posn
S1 S 0.27474(8) 0.19320(5) 0.61228(3) 0.04593(19) Uani 1.000000 .
O2 O 0.4519(3) 0.18969(16) 0.19964(11) 0.0555(4) Uani 1.000000 .
O3 O 0.2887(3) 0.00427(16) 0.12596(11) 0.0562(4) Uani 1.000000 .
O5 O 0.3462(3) 0.07640(15) 0.56823(12) 0.0591(5) Uani 1.000000 .
O1 O 0.4575(2) 0.01770(16) 0.25462(10) 0.0528(4) Uani 1.000000 .
N3 N 0.2396(2) 0.57335(16) 0.49032(12) 0.0408(4) Uani 1.000000 .
O4 O 0.0958(3) 0.19112(18) 0.64601(13) 0.0617(5) Uani 1.000000 .
F6 F -0.0097(3) -0.28316(18) 0.08624(16) 0.0969(7) Uani 1.000000 .
N2 N 0.1866(2) 0.47385(17) 0.63748(12) 0.0439(4) Uani 1.000000 .
N1 N 0.2719(3) 0.27830(17) 0.54028(12) 0.0433(4) Uani 1.000000 .
C7 C 0.2643(2) 0.45483(18) 0.48874(13) 0.0373(4) Uani 1.000000 .
F5 F 0.0027(4) -0.1128(2) 0.19149(16) 0.1117(9) Uani 1.000000 .
C1 C 0.3248(3) 0.24339(19) 0.45250(13) 0.0386(4) Uani 1.000000 .
C8 C 0.2357(3) 0.40773(19) 0.56221(14) 0.0392(4) Uani 1.000000 .
F1 F 0.2304(5) -0.1510(3) -0.04768(14) 0.1255(10) Uani 1.000000 .
F2 F 0.4928(4) -0.1572(3) 0.00926(19) 0.1326(11) Uani 1.000000 .
F3 F 0.2850(4) -0.3170(2) -0.01088(16) 0.1130(8) Uani 1.000000 .
C3 C 0.4057(3) 0.1214(2) 0.31846(14) 0.0423(4) Uani 1.000000 .
C14 C 0.1866(3) 0.64769(19) 0.56824(14) 0.0403(4) Uani 1.000000 .
C6 C 0.3204(3) 0.34984(18) 0.41965(13) 0.0378(4) Uani 1.000000 .
C5 C 0.3619(3) 0.3436(2) 0.33388(14) 0.0414(4) Uani 1.000000 .
H5 H 0.3608(3) 0.4139(2) 0.31171(14) 0.0497(5) Uiso 1.000000 R
F4 F -0.0559(3) -0.1052(3) 0.0632(2) 0.1232(9) Uani 1.000000 .
C19 C 0.4367(3) 0.2866(2) 0.69478(14) 0.0472(5) Uani 1.000000 .
C10 C 0.1122(3) 0.6810(2) 0.72004(16) 0.0497(5) Uani 1.000000 .
H10 H 0.0979(3) 0.6501(2) 0.76819(16) 0.0597(6) Uiso 1.000000 R
C13 C 0.1564(3) 0.7771(2) 0.57694(17) 0.0484(5) Uani 1.000000 .
H13 H 0.1709(3) 0.8102(2) 0.52978(17) 0.0581(6) Uiso 1.000000 R
C9 C 0.1624(3) 0.59921(19) 0.64137(14) 0.0416(4) Uani 1.000000 .
C11 C 0.0843(3) 0.8060(2) 0.72606(18) 0.0544(6) Uani 1.000000 .
H11 H 0.0506(3) 0.8594(2) 0.77832(18) 0.0653(7) Uiso 1.000000 R
C4 C 0.4039(3) 0.2256(2) 0.28564(14) 0.0442(5) Uani 1.000000 .
C2 C 0.3674(3) 0.1232(2) 0.40160(14) 0.0435(4) Uani 1.000000 .
H2 H 0.3695(3) 0.0517(2) 0.42235(14) 0.0522(5) Uiso 1.000000 R
C24 C 0.6241(4) 0.2944(3) 0.68034(17) 0.0554(6) Uani 1.000000 .
H24 H 0.6656(4) 0.2466(3) 0.62800(17) 0.0665(7) Uiso 1.000000 R
C15 C 0.4552(4) 0.0565(2) 0.17796(15) 0.0528(5) Uani 1.000000 .
H15 H 0.5641(4) 0.0307(2) 0.14518(15) 0.0634(6) Uiso 1.000000 R
C12 C 0.1059(3) 0.8543(2) 0.65436(18) 0.0537(6) Uani 1.000000 .
H12 H 0.0859(3) 0.9392(2) 0.65926(18) 0.0645(7) Uiso 1.000000 R
C23 C 0.7493(4) 0.3733(3) 0.7441(2) 0.0647(7) Uani 1.000000 .
H23 H 0.8755(4) 0.3780(3) 0.7344(2) 0.0776(8) Uiso 1.000000 R
C16 C 0.2512(4) -0.1302(2) 0.10318(16) 0.0557(6) Uani 1.000000 .
H16 H 0.3192(4) -0.1627(2) 0.14511(16) 0.0669(7) Uiso 1.000000 R
C17 C 0.3148(5) -0.1895(3) 0.0127(2) 0.0778(9) Uani 1.000000 .
C21 C 0.5027(5) 0.4335(3) 0.83582(19) 0.0758(8) Uani 1.000000 .
H21 H 0.4618(5) 0.4794(3) 0.88882(19) 0.0909(10) Uiso 1.000000 R
C20 C 0.3745(4) 0.3556(3) 0.77339(17) 0.0639(7) Uani 1.000000 .
H20 H 0.2486(4) 0.3492(3) 0.78370(17) 0.0767(8) Uiso 1.000000 R
C22 C 0.6907(5) 0.4457(3) 0.8220(2) 0.0673(7) Uani 1.000000 .
C18 C 0.0450(5) -0.1580(3) 0.1101(2) 0.0705(7) Uani 1.000000 .
C25 C 0.8253(6) 0.5387(4) 0.8889(3) 0.0984(12) Uani 1.000000 .
H25a H 0.9503(7) 0.520(2) 0.8764(13) 0.1475(19) Uiso 1.000000 GR
H25b H 0.811(3) 0.6249(5) 0.8873(16) 0.1475(19) Uiso 1.000000 GR
H25c H 0.800(3) 0.531(2) 0.9457(4) 0.1475(19) Uiso 1.000000 GR

loop_
_atom_site_aniso_label
_atom_site_aniso_U_11
_atom_site_aniso_U_22
_atom_site_aniso_U_33
_atom_site_aniso_U_12
_atom_site_aniso_U_13
_atom_site_aniso_U_23
S1 0.0565(3) 0.0378(3) 0.0487(3) 0.0107(2) 0.0054(2) 0.0188(2)
O2 0.0692(10) 0.0489(9) 0.0457(8) 0.0007(7) 0.0104(7) 0.0096(7)
O3 0.0721(11) 0.0448(9) 0.0481(9) 0.0047(7) -0.0041(8) 0.0087(7)
O5 0.0898(12) 0.0367(8) 0.0559(9) 0.0225(8) 0.0063(9) 0.0166(7)
O1 0.0630(9) 0.0459(9) 0.0464(8) 0.0159(7) 0.0015(7) 0.0053(7)
N3 0.0386(8) 0.0358(8) 0.0497(9) 0.0038(6) -0.0012(7) 0.0152(7)
O4 0.0601(10) 0.0569(10) 0.0728(12) 0.0040(8) 0.0135(9) 0.0255(9)
F6 0.1024(14) 0.0591(11) 0.1126(16) -0.0141(10) 0.0157(12) 0.0035(10)
N2 0.0483(9) 0.0379(9) 0.0472(9) 0.0108(7) 0.0017(7) 0.0128(7)
N1 0.0545(10) 0.0353(9) 0.0432(9) 0.0135(7) 0.0028(7) 0.0136(7)
C7 0.0329(8) 0.0330(9) 0.0461(10) 0.0038(7) -0.0015(7) 0.0118(8)
F5 0.1313(19) 0.0879(15) 0.1023(16) -0.0035(13) 0.0618(15) 0.0027(12)
C1 0.0367(9) 0.0358(9) 0.0437(10) 0.0077(7) -0.0019(7) 0.0114(8)
C8 0.0392(9) 0.0335(9) 0.0457(10) 0.0075(7) -0.0005(8) 0.0119(8)
F1 0.192(3) 0.132(2) 0.0513(11) 0.021(2) 0.0114(14) 0.0240(12)
F2 0.1093(18) 0.135(2) 0.1164(19) -0.0074(15) 0.0534(16) -0.0241(16)
F3 0.154(2) 0.0628(12) 0.0987(15) 0.0090(12) 0.0404(15) -0.0183(11)
C3 0.0416(10) 0.0382(10) 0.0445(11) 0.0090(8) -0.0016(8) 0.0064(8)
C14 0.0327(8) 0.0345(9) 0.0532(11) 0.0038(7) -0.0012(8) 0.0121(8)
C6 0.0352(8) 0.0358(9) 0.0430(10) 0.0032(7) -0.0020(7) 0.0129(8)
C5 0.0430(10) 0.0367(10) 0.0449(10) 0.0008(8) 0.0006(8) 0.0137(8)
F4 0.0788(13) 0.131(2) 0.177(3) 0.0092(13) -0.0165(15) 0.076(2)
C19 0.0586(12) 0.0486(11) 0.0419(10) 0.0176(9) 0.0065(9) 0.0213(9)
C10 0.0501(11) 0.0440(11) 0.0536(12) 0.0094(9) 0.0058(9) 0.0099(9)
C13 0.0441(10) 0.0359(10) 0.0665(14) 0.0055(8) 0.0013(9) 0.0165(9)
C9 0.0361(9) 0.0355(10) 0.0523(11) 0.0057(7) 0.0001(8) 0.0106(8)
C11 0.0482(11) 0.0425(12) 0.0667(15) 0.0087(9) 0.0069(10) 0.0046(10)
C4 0.0406(10) 0.0453(11) 0.0445(11) 0.0004(8) 0.0017(8) 0.0108(9)
C2 0.0476(10) 0.0369(10) 0.0470(11) 0.0115(8) -0.0031(8) 0.0122(8)
C24 0.0604(13) 0.0570(14) 0.0535(13) 0.0158(11) 0.0084(10) 0.0198(11)
C15 0.0608(13) 0.0486(12) 0.0453(11) 0.0075(10) 0.0077(10) 0.0062(9)
C12 0.0461(11) 0.0346(10) 0.0775(16) 0.0074(8) 0.0040(11) 0.0101(10)
C23 0.0621(14) 0.0658(16) 0.0713(17) 0.0076(12) -0.0006(12) 0.0281(14)
C16 0.0741(15) 0.0426(12) 0.0472(12) 0.0076(10) 0.0020(11) 0.0073(9)
C17 0.094(2) 0.0658(18) 0.0599(17) 0.0017(15) 0.0173(15) -0.0037(14)
C21 0.096(2) 0.079(2) 0.0465(14) 0.0245(17) 0.0021(14) 0.0039(13)
C20 0.0662(15) 0.0790(18) 0.0478(13) 0.0232(13) 0.0099(11) 0.0146(12)
C22 0.0842(19) 0.0577(15) 0.0622(15) 0.0079(13) -0.0107(14) 0.0223(12)
C18 0.0814(19) 0.0531(15) 0.0733(18) 0.0043(13) 0.0121(15) 0.0120(13)
C25 0.122(3) 0.081(2) 0.081(2) -0.014(2) -0.026(2) 0.0178(19)

loop_
_atom_type_symbol
_atom_type_scat_dispersion_real
_atom_type_scat_dispersion_imag
_atom_type_scat_Cromer_Mann_a1
_atom_type_scat_Cromer_Mann_a2
_atom_type_scat_Cromer_Mann_a3
_atom_type_scat_Cromer_Mann_a4
_atom_type_scat_Cromer_Mann_b1
_atom_type_scat_Cromer_Mann_b2
_atom_type_scat_Cromer_Mann_b3
_atom_type_scat_Cromer_Mann_b4
_atom_type_scat_Cromer_Mann_c
_atom_type_scat_source
_atom_type_scat_dispersion_source
C 0.01788 0.00908 2.31000 1.02000 1.58860 0.86500 20.84390 10.20750 0.56870 51.65120 0.21560 'International Tables Volume C Table 6.1.1.4 (pp. 500-502)' 'Brennan, Cowan, Rev. Sci. Instrum., 1992, 63, 850'
F 0.07327 0.05351 3.53920 2.64120 1.51700 1.02430 10.28250 4.29440 0.26150 26.14760 0.27760 'International Tables Volume C Table 6.1.1.4 (pp. 500-502)' 'Brennan, Cowan, Rev. Sci. Instrum., 1992, 63, 850'
H 0.00000 0.00000 0.49300 0.32291 0.14019 0.04081 10.51090 26.12570 3.14236 57.79970 0.00304 'International Tables Volume C Table 6.1.1.4 (pp. 500-502)' 'Brennan, Cowan, Rev. Sci. Instrum., 1992, 63, 850'
N 0.03110 0.01806 12.21260 3.13220 2.01250 1.16630 0.00570 9.89330 28.99750 0.58260 -11.52900 'International Tables Volume C Table 6.1.1.4 (pp. 500-502)' 'Brennan, Cowan, Rev. Sci. Instrum., 1992, 63, 850'
O 0.04960 0.03234 3.04850 2.28680 1.54630 0.86700 13.27710 5.70110 0.32390 32.90890 0.25080 'International Tables Volume C Table 6.1.1.4 (pp. 500-502)' 'Brennan, Cowan, Rev. Sci. Instrum., 1992, 63, 850'
S 0.33376 0.55840 6.90530 5.20340 1.43790 1.58630 1.46790 22.21510 0.25360 56.17200 0.86690 'International Tables Volume C Table 6.1.1.4 (pp. 500-502)' 'Brennan, Cowan, Rev. Sci. Instrum., 1992, 63, 850'

loop_
_geom_angle_atom_site_label_1
_geom_angle_atom_site_label_2
_geom_angle_atom_site_label_3
_geom_angle
_geom_angle_site_symmetry_1
_geom_angle_site_symmetry_3
_geom_angle_publ_flag
O4 S1 O5 120.39(12) . . ?
N1 S1 O5 105.25(10) . . ?
N1 S1 O4 107.50(10) . . ?
C19 S1 O5 110.13(11) . . ?
C19 S1 O4 108.91(11) . . ?
C19 S1 N1 103.22(10) . . ?
C15 O2 C4 105.13(18) . . ?
C16 O3 C15 115.82(19) . . ?
C15 O1 C3 105.12(17) . . ?
C14 N3 C7 114.62(18) . . ?
C9 N2 C8 113.28(18) . . ?
C1 N1 S1 128.71(14) . . ?
C8 N1 S1 123.15(15) . . ?
C8 N1 C1 107.74(16) . . ?
C8 C7 N3 122.16(19) . . ?
C6 C7 N3 130.59(19) . . ?
C6 C7 C8 107.26(17) . . ?
C6 C1 N1 109.16(17) . . ?
C2 C1 N1 128.39(18) . . ?
C2 C1 C6 122.38(19) . . ?
N1 C8 N2 125.49(19) . . ?
C7 C8 N2 125.80(18) . . ?
C7 C8 N1 108.71(18) . . ?
C4 C3 O1 108.92(19) . . ?
C2 C3 O1 126.30(19) . . ?
C2 C3 C4 124.8(2) . . ?
C13 C14 N3 119.2(2) . . ?
C9 C14 N3 122.24(18) . . ?
C9 C14 C13 118.6(2) . . ?
C1 C6 C7 107.14(17) . . ?
C5 C6 C7 130.69(18) . . ?
C5 C6 C1 122.16(18) . . ?
H5 C5 C6 122.81(11) . . ?
C4 C5 C6 114.38(19) . . ?
C4 C5 H5 122.81(13) . . ?
C24 C19 S1 120.01(18) . . ?
C20 C19 S1 119.47(19) . . ?
C20 C19 C24 120.5(2) . . ?
C9 C10 H10 119.88(13) . . ?
C11 C10 H10 119.88(15) . . ?
C11 C10 C9 120.2(2) . . ?
H13 C13 C14 119.73(14) . . ?
C12 C13 C14 120.5(2) . . ?
C12 C13 H13 119.73(14) . . ?
C14 C9 N2 121.89(19) . . ?
C10 C9 N2 118.5(2) . . ?
C10 C9 C14 119.6(2) . . ?
H11 C11 C10 119.66(15) . . ?
C12 C11 C10 120.7(2) . . ?
C12 C11 H11 119.66(14) . . ?
C3 C4 O2 109.19(19) . . ?
C5 C4 O2 127.9(2) . . ?
C5 C4 C3 122.9(2) . . ?
C3 C2 C1 113.44(19) . . ?
H2 C2 C1 123.28(12) . . ?
H2 C2 C3 123.28(12) . . ?
H24 C24 C19 120.25(15) . . ?
C23 C24 C19 119.5(2) . . ?
C23 C24 H24 120.25(16) . . ?
O3 C15 O2 105.3(2) . . ?
O1 C15 O2 109.23(18) . . ?
O1 C15 O3 110.5(2) . . ?
H15 C15 O2 110.56(12) . . ?
H15 C15 O3 110.56(12) . . ?
H15 C15 O1 110.56(12) . . ?
C11 C12 C13 120.4(2) . . ?
H12 C12 C13 119.79(14) . . ?
H12 C12 C11 119.79(14) . . ?
H23 C23 C24 119.38(16) . . ?
C22 C23 C24 121.2(3) . . ?
C22 C23 H23 119.38(18) . . ?
H16 C16 O3 109.04(13) . . ?
C17 C16 O3 109.8(2) . . ?
C17 C16 H16 109.04(19) . . ?
C18 C16 O3 106.5(2) . . ?
C18 C16 H16 109.04(16) . . ?
C18 C16 C17 113.3(2) . . ?
F2 C17 F1 105.8(3) . . ?
F3 C17 F1 106.8(3) . . ?
F3 C17 F2 108.3(3) . . ?
C16 C17 F1 113.1(3) . . ?
C16 C17 F2 110.8(3) . . ?
C16 C17 F3 111.8(3) . . ?
C20 C21 H21 119.04(17) . . ?
C22 C21 H21 119.04(17) . . ?
C22 C21 C20 121.9(3) . . ?
C21 C20 C19 118.7(3) . . ?
H20 C20 C19 120.65(16) . . ?
H20 C20 C21 120.65(17) . . ?
C21 C22 C23 118.1(3) . . ?
C25 C22 C23 121.2(3) . . ?
C25 C22 C21 120.6(3) . . ?
F5 C18 F6 106.7(3) . . ?
F4 C18 F6 107.6(3) . . ?
F4 C18 F5 107.2(3) . . ?
C16 C18 F6 112.3(3) . . ?
C16 C18 F5 109.9(3) . . ?
C16 C18 F4 112.9(3) . . ?
H25a C25 C22 109.5 . . ?
H25b C25 C22 109.5 . . ?
H25b C25 H25a 109.5 . . ?
H25c C25 C22 109.5 . . ?
H25c C25 H25a 109.5 . . ?
H25c C25 H25b 109.5 . . ?

loop_
_geom_bond_atom_site_label_1
_geom_bond_atom_site_label_2
_geom_bond_distance
_geom_bond_site_symmetry_2
_geom_bond_publ_flag
S1 O5 1.4211(17) . ?
S1 O4 1.4194(18) . ?
S1 N1 1.6717(18) . ?
S1 C19 1.752(2) . ?
O2 C4 1.390(3) . ?
O2 C15 1.395(3) . ?
O3 C15 1.415(3) . ?
O3 C16 1.403(3) . ?
O1 C3 1.384(2) . ?
O1 C15 1.408(3) . ?
N3 C7 1.311(2) . ?
N3 C14 1.372(3) . ?
F6 C18 1.325(3) . ?
N2 C8 1.300(3) . ?
N2 C9 1.375(3) . ?
N1 C1 1.427(3) . ?
N1 C8 1.403(2) . ?
C7 C8 1.426(3) . ?
C7 C6 1.450(3) . ?
F5 C18 1.317(4) . ?
C1 C6 1.403(3) . ?
C1 C2 1.400(3) . ?
F1 C17 1.310(5) . ?
F2 C17 1.309(4) . ?
F3 C17 1.327(4) . ?
C3 C4 1.379(3) . ?
C3 C2 1.366(3) . ?
C14 C13 1.413(3) . ?
C14 C9 1.425(3) . ?
C6 C5 1.402(3) . ?
C5 H5 0.9300 . ?
C5 C4 1.366(3) . ?
F4 C18 1.306(4) . ?
C19 C24 1.380(3) . ?
C19 C20 1.387(3) . ?
C10 H10 0.9300 . ?
C10 C9 1.405(3) . ?
C10 C11 1.370(3) . ?
C13 H13 0.9300 . ?
C13 C12 1.371(3) . ?
C11 H11 0.9300 . ?
C11 C12 1.400(4) . ?
C2 H2 0.9300 . ?
C24 H24 0.9300 . ?
C24 C23 1.378(4) . ?
C15 H15 0.9800 . ?
C12 H12 0.9300 . ?
C23 H23 0.9300 . ?
C23 C22 1.381(4) . ?
C16 H16 0.9800 . ?
C16 C17 1.520(4) . ?
C16 C18 1.507(4) . ?
C21 H21 0.9300 . ?
C21 C20 1.376(4) . ?
C21 C22 1.384(5) . ?
C20 H20 0.9300 . ?
C22 C25 1.502(5) . ?
C25 H25a 0.9600 . ?
C25 H25b 0.9600 . ?
C25 H25c 0.9600 . ?

loop_
_geom_torsion_atom_site_label_1
_geom_torsion_atom_site_label_2
_geom_torsion_atom_site_label_3
_geom_torsion_atom_site_label_4
_geom_torsion
_geom_torsion_site_symmetry_1
_geom_torsion_site_symmetry_2
_geom_torsion_site_symmetry_3
_geom_torsion_site_symmetry_4
_geom_torsion_publ_flag
S1 N1 C1 C6 -173.16(18) . . . . ?
S1 N1 C1 C2 9.7(2) . . . . ?
S1 N1 C8 N2 -5.6(2) . . . . ?
S1 N1 C8 C7 173.59(17) . . . . ?
S1 C19 C24 C23 176.7(2) . . . . ?
S1 C19 C20 C21 -176.7(2) . . . . ?
O2 C4 C3 O1 0.89(19) . . . . ?
O2 C4 C3 C2 179.13(17) . . . . ?
O2 C4 C5 C6 -179.4(2) . . . . ?
O2 C15 O3 C16 -173.78(17) . . . . ?
O2 C15 O1 C3 15.6(2) . . . . ?
O3 C15 O1 C3 -99.82(19) . . . . ?
O3 C16 C17 F1 -60.6(3) . . . . ?
O3 C16 C17 F2 58.0(3) . . . . ?
O3 C16 C17 F3 178.9(3) . . . . ?
O3 C16 C18 F6 177.2(2) . . . . ?
O3 C16 C18 F5 -64.3(2) . . . . ?
O3 C16 C18 F4 55.4(3) . . . . ?
O1 C3 C4 C5 -178.58(16) . . . . ?
O1 C3 C2 C1 177.9(2) . . . . ?
N3 C7 C8 N2 -1.2(2) . . . . ?
N3 C7 C8 N1 179.6(2) . . . . ?
N3 C7 C6 C1 -179.9(2) . . . . ?
N3 C7 C6 C5 -1.2(3) . . . . ?
N3 C14 C13 C12 -179.10(19) . . . . ?
N3 C14 C9 N2 -1.5(2) . . . . ?
N3 C14 C9 C10 178.51(19) . . . . ?
F6 C18 C16 C17 56.3(3) . . . . ?
N2 C8 N1 C1 -178.9(2) . . . . ?
N2 C8 C7 C6 179.0(2) . . . . ?
N2 C9 C14 C13 179.04(19) . . . . ?
N2 C9 C10 C11 -179.1(2) . . . . ?
N1 C1 C6 C7 0.31(17) . . . . ?
N1 C1 C6 C5 -178.51(15) . . . . ?
N1 C1 C2 C3 177.5(2) . . . . ?
N1 C8 C7 C6 -0.15(17) . . . . ?
C7 C6 C1 C2 177.65(15) . . . . ?
C7 C6 C5 C4 -177.7(2) . . . . ?
F5 C18 C16 C17 174.9(3) . . . . ?
C1 C6 C5 C4 0.8(2) . . . . ?
C1 C2 C3 C4 0.0(2) . . . . ?
F1 C17 C16 C18 58.4(3) . . . . ?
F2 C17 C16 C18 176.9(3) . . . . ?
F3 C17 C16 C18 -62.2(4) . . . . ?
C3 C4 C5 C6 -0.1(2) . . . . ?
C14 C13 C12 C11 0.2(2) . . . . ?
C14 C9 C10 C11 0.9(2) . . . . ?
F4 C18 C16 C17 -65.5(3) . . . . ?
C19 C24 C23 C22 -0.4(3) . . . . ?
C19 C20 C21 C22 0.5(3) . . . . ?
C10 C11 C12 C13 -0.3(3) . . . . ?
C24 C23 C22 C21 2.1(3) . . . . ?
C24 C23 C22 C25 -175.6(3) . . . . ?
C23 C22 C21 C20 -2.2(3) . . . . ?
